data_2238322
loop_
_publ_author_name
'Benharref, Ahmed'
'El karroumi, Jamal'
'El Ammari, Lahcen'
'Saadi, Mohamed'
'Berraho, Moha'

_publ_section_title
;
 (1<i>S</i>,3<i>S</i>,8<i>R</i>,10<i>R</i>,11<i>R</i>)-3,7,7,10-Tetramethyltricyclo[6.4.0.0^1,3^]dodecan-11-ol
;
_journal_coeditor_code BT6923
_journal_issue 8
_journal_name_full 'Acta Crystallographica Section E'
_journal_page_first o1350
_journal_paper_doi 10.1107/S1600536813020576
_journal_volume 69
_journal_year 2013
_chemical_formula_iupac 'C16 H28 O'
_chemical_formula_moiety 'C16 H28 O'
_chemical_formula_sum 'C16 H28 O'
_chemical_formula_weight 236.38
_chemical_name_systematic
(1<i>S</i>,3<i>S</i>,8<i>R</i>,10<i>R</i>,11<i>R</i>)-3,7,7,10-Tetramethyltricyclo[6.4.0.0^1,3^]dodecan-11-ol
_space_group_IT_number 19
_symmetry_cell_setting orthorhombic
_symmetry_space_group_name_Hall 'P 2ac 2ab'
_symmetry_space_group_name_H-M 'P 21 21 21'
_atom_sites_solution_hydrogens geom
_atom_sites_solution_primary direct
_atom_sites_solution_secondary difmap
_audit_creation_method SHELXL-97
_cell_angle_alpha 90.00
_cell_angle_beta 90.00
_cell_angle_gamma 90.00
_cell_formula_units_Z 4
_cell_length_a 5.8796(2)
_cell_length_b 12.7822(4)
_cell_length_c 19.1496(7)
_cell_measurement_reflns_used 1724
_cell_measurement_temperature 298(2)
_cell_measurement_theta_max 26.4
_cell_measurement_theta_min 2.7
_cell_volume 1439.17(8)
_computing_cell_refinement 'SAINT (Bruker, 2009)'
_computing_data_collection 'APEX2 (Bruker, 2009)'
_computing_data_reduction 'SAINT (Bruker, 2009)'
_computing_molecular_graphics 'ORTEP-3 for Windows (Farrugia, 2012) and PLATON (Spek, 2009)'
_computing_publication_material 'WinGX (Farrugia, 2012)'
_computing_structure_refinement 'SHELXL97 (Sheldrick, 2008)'
_computing_structure_solution 'SHELXS97 (Sheldrick, 2008)'
_diffrn_ambient_temperature 298(2)
_diffrn_measured_fraction_theta_full 0.998
_diffrn_measured_fraction_theta_max 0.998
_diffrn_measurement_device_type 'Bruker APEXII CCD'
_diffrn_measurement_method '\w and \f'
_diffrn_radiation_monochromator graphite
_diffrn_radiation_source 'fine-focus sealed tube'
_diffrn_radiation_type MoK\a
_diffrn_radiation_wavelength 0.71073
_diffrn_reflns_av_R_equivalents 0.0303
_diffrn_reflns_av_sigmaI/netI 0.0221
_diffrn_reflns_limit_h_max 6
_diffrn_reflns_limit_h_min -7
_diffrn_reflns_limit_k_max 15
_diffrn_reflns_limit_k_min -15
_diffrn_reflns_limit_l_max 23
_diffrn_reflns_limit_l_min -23
_diffrn_reflns_number 8482
_diffrn_reflns_theta_full 26.37
_diffrn_reflns_theta_max 26.37
_diffrn_reflns_theta_min 2.66
_exptl_absorpt_coefficient_mu 0.065
_exptl_absorpt_correction_type none
_exptl_crystal_colour colourless
_exptl_crystal_density_diffrn 1.091
_exptl_crystal_density_method 'not measured'
_exptl_crystal_description Prism
_exptl_crystal_F_000 528
_exptl_crystal_size_max 0.25
_exptl_crystal_size_mid 0.15
_exptl_crystal_size_min 0.10
_refine_diff_density_max 0.147
_refine_diff_density_min -0.115
_refine_ls_extinction_coef 0.012(3)
_refine_ls_extinction_expression Fc^*^=kFc[1+0.001xFc^2^\l^3^/sin(2\q)]^-1/4^
_refine_ls_extinction_method 'SHELXL97 (Sheldrick, 2008)'
_refine_ls_goodness_of_fit_ref 1.032
_refine_ls_hydrogen_treatment constr
_refine_ls_matrix_type full
_refine_ls_number_parameters 160
_refine_ls_number_reflns 1724
_refine_ls_number_restraints 0
_refine_ls_restrained_S_all 1.032
_refine_ls_R_factor_all 0.0462
_refine_ls_R_factor_gt 0.0382
_refine_ls_shift/su_max 0.000
_refine_ls_shift/su_mean 0.000
_refine_ls_structure_factor_coef Fsqd
_refine_ls_weighting_details 'calc w=1/[\s^2^(Fo^2^)+(0.0536P)^2^+0.1784P] where P=(Fo^2^+2Fc^2^)/3'
_refine_ls_weighting_scheme calc
_refine_ls_wR_factor_gt 0.0963
_refine_ls_wR_factor_ref 0.1019
_reflns_number_gt 1485
_reflns_number_total 1724
_reflns_threshold_expression I>2\s(I)
_cod_data_source_file bt6923.cif
_cod_data_source_block I
_cod_database_code 2238322
_cod_database_fobs_code 2238322

loop_
_symmetry_equiv_pos_as_xyz
'x, y, z'
'-x+1/2, -y, z+1/2'
'-x, y+1/2, -z+1/2'
'x+1/2, -y+1/2, -z'

loop_
_atom_site_type_symbol
_atom_site_label
_atom_site_fract_x
_atom_site_fract_y
_atom_site_fract_z
_atom_site_U_iso_or_equiv
_atom_site_adp_type
_atom_site_calc_flag
_atom_site_refinement_flags
_atom_site_occupancy
_atom_site_symmetry_multiplicity
C C1 0.8389(3) 1.04007(14) 0.11966(10) 0.0381(4) Uani d . 1 1
C C2 0.9711(4) 1.13257(15) 0.14824(11) 0.0510(5) Uani d . 1 1
H H2A 1.1339 1.1244 0.1544 0.061 Uiso calc R 1 1
H H2B 0.9231 1.2021 0.1342 0.061 Uiso calc R 1 1
C C3 0.8171(4) 1.07206(16) 0.19602(11) 0.0467(5) Uani d . 1 1
C C4 0.9300(4) 1.00520(18) 0.25137(11) 0.0585(6) Uani d . 1 1
H H4A 0.9184 1.0411 0.2958 0.070 Uiso calc R 1 1
H H4B 1.0904 0.9991 0.2402 0.070 Uiso calc R 1 1
C C5 0.8329(5) 0.89612(19) 0.25971(11) 0.0612(6) Uani d . 1 1
H H5A 0.6687 0.8995 0.2553 0.073 Uiso calc R 1 1
H H5B 0.8678 0.8707 0.3062 0.073 Uiso calc R 1 1
C C6 0.9253(4) 0.81891(16) 0.20627(10) 0.0551(6) Uani d . 1 1
H H6A 0.8718 0.7499 0.2194 0.066 Uiso calc R 1 1
H H6B 1.0896 0.8183 0.2108 0.066 Uiso calc R 1 1
C C7 0.8694(3) 0.83462(15) 0.12864(10) 0.0413(5) Uani d . 1 1
C C8 0.9669(3) 0.93978(13) 0.09937(9) 0.0352(4) Uani d . 1 1
H H8 1.1210 0.9467 0.1183 0.042 Uiso calc R 1 1
C C9 0.9916(4) 0.93761(14) 0.01895(9) 0.0439(4) Uani d . 1 1
H H9A 1.1288 0.8996 0.0068 0.053 Uiso calc R 1 1
H H9B 0.8634 0.9003 -0.0009 0.053 Uiso calc R 1 1
C C10 1.0027(4) 1.04668(16) -0.01305(10) 0.0489(5) Uani d . 1 1
H H10 1.1151 1.0873 0.0133 0.059 Uiso calc R 1 1
C C11 0.7729(4) 1.09873(15) -0.00364(12) 0.0528(6) Uani d . 1 1
H H11 0.6729 1.0760 -0.0417 0.063 Uiso calc R 1 1
C C12 0.6602(4) 1.06999(15) 0.06595(11) 0.0464(5) Uani d . 1 1
H H12A 0.5728 1.1291 0.0830 0.056 Uiso calc R 1 1
H H12B 0.5567 1.0118 0.0590 0.056 Uiso calc R 1 1
C C13 0.5996(5) 1.1233(2) 0.22183(14) 0.0690(7) Uani d . 1 1
H H13A 0.6296 1.1599 0.2646 0.104 Uiso calc R 1 1
H H13B 0.4863 1.0706 0.2298 0.104 Uiso calc R 1 1
H H13C 0.5456 1.1719 0.1874 0.104 Uiso calc R 1 1
C C14 0.6117(4) 0.82570(18) 0.11891(13) 0.0562(6) Uani d . 1 1
H H14A 0.5752 0.8317 0.0702 0.084 Uiso calc R 1 1
H H14B 0.5375 0.8807 0.1443 0.084 Uiso calc R 1 1
H H14C 0.5607 0.7591 0.1361 0.084 Uiso calc R 1 1
C C15 0.9811(5) 0.74201(14) 0.09077(12) 0.0563(6) Uani d . 1 1
H H15A 0.9325 0.6777 0.1119 0.084 Uiso calc R 1 1
H H15B 1.1435 0.7478 0.0942 0.084 Uiso calc R 1 1
H H15C 0.9371 0.7426 0.0425 0.084 Uiso calc R 1 1
C C16 1.0780(6) 1.0442(2) -0.08917(12) 0.0769(8) Uani d . 1 1
H H16A 1.2321 1.0197 -0.0919 0.115 Uiso calc R 1 1
H H16B 1.0686 1.1134 -0.1085 0.115 Uiso calc R 1 1
H H16C 0.9807 0.9980 -0.1150 0.115 Uiso calc R 1 1
O O1 0.8089(4) 1.20972(12) -0.01013(12) 0.0789(6) Uani d . 1 1
H H1 0.6857 1.2396 -0.0120 0.118 Uiso calc R 1 1

loop_
_atom_site_aniso_label
_atom_site_aniso_U_11
_atom_site_aniso_U_22
_atom_site_aniso_U_33
_atom_site_aniso_U_12
_atom_site_aniso_U_13
_atom_site_aniso_U_23
C1 0.0310(9) 0.0379(9) 0.0454(10) -0.0016(8) -0.0027(9) -0.0033(8)
C2 0.0448(12) 0.0457(10) 0.0625(13) -0.0076(10) -0.0022(11) -0.0117(9)
C3 0.0404(11) 0.0495(11) 0.0502(11) -0.0040(10) 0.0018(10) -0.0143(9)
C4 0.0555(14) 0.0780(15) 0.0419(11) -0.0040(12) -0.0058(11) -0.0128(10)
C5 0.0680(15) 0.0762(15) 0.0394(11) -0.0016(14) 0.0003(12) 0.0067(10)
C6 0.0609(14) 0.0566(12) 0.0478(11) 0.0041(11) -0.0034(11) 0.0126(10)
C7 0.0406(11) 0.0402(9) 0.0431(10) -0.0007(9) -0.0014(9) 0.0032(8)
C8 0.0285(9) 0.0394(9) 0.0378(9) -0.0005(8) -0.0029(8) 0.0002(7)
C9 0.0476(11) 0.0420(9) 0.0419(10) 0.0026(9) 0.0028(9) -0.0010(8)
C10 0.0540(12) 0.0490(11) 0.0435(10) -0.0043(11) -0.0007(10) 0.0056(9)
C11 0.0549(13) 0.0448(11) 0.0586(12) -0.0005(10) -0.0141(11) 0.0099(10)
C12 0.0375(10) 0.0416(10) 0.0603(12) 0.0045(9) -0.0077(10) 0.0004(9)
C13 0.0592(15) 0.0730(16) 0.0748(16) 0.0046(14) 0.0130(13) -0.0234(13)
C14 0.0478(12) 0.0572(13) 0.0635(13) -0.0135(11) -0.0021(11) 0.0105(11)
C15 0.0687(16) 0.0371(10) 0.0632(13) 0.0014(11) 0.0020(13) 0.0016(9)
C16 0.100(2) 0.0785(16) 0.0527(13) 0.0024(17) 0.0111(15) 0.0157(12)
O1 0.0872(13) 0.0459(8) 0.1035(14) 0.0081(9) 0.0012(13) 0.0243(9)

loop_
_atom_type_symbol
_atom_type_description
_atom_type_scat_dispersion_real
_atom_type_scat_dispersion_imag
_atom_type_scat_source
C C 0.0033 0.0016 'International Tables Vol C Tables 4.2.6.8 and 6.1.1.4'
H H 0.0000 0.0000 'International Tables Vol C Tables 4.2.6.8 and 6.1.1.4'
O O 0.0106 0.0060 'International Tables Vol C Tables 4.2.6.8 and 6.1.1.4'
Cl Cl 0.1484 0.1585 'International Tables Vol C Tables 4.2.6.8 and 6.1.1.4'

loop_
_geom_angle_atom_site_label_1
_geom_angle_atom_site_label_2
_geom_angle_atom_site_label_3
_geom_angle
C2 C1 C12 113.73(16)
C2 C1 C3 59.18(13)
C12 C1 C3 121.59(17)
C2 C1 C8 119.38(16)
C12 C1 C8 112.19(15)
C3 C1 C8 120.51(16)
C3 C2 C1 60.63(13)
C3 C2 H2A 117.7
C1 C2 H2A 117.7
C3 C2 H2B 117.7
C1 C2 H2B 117.7
H2A C2 H2B 114.8
C2 C3 C4 116.9(2)
C2 C3 C13 118.91(19)
C4 C3 C13 112.6(2)
C2 C3 C1 60.18(12)
C4 C3 C1 118.90(17)
C13 C3 C1 119.91(19)
C3 C4 C5 115.3(2)
C3 C4 H4A 108.4
C5 C4 H4A 108.4
C3 C4 H4B 108.4
C5 C4 H4B 108.4
H4A C4 H4B 107.5
C4 C5 C6 113.0(2)
C4 C5 H5A 109.0
C6 C5 H5A 109.0
C4 C5 H5B 109.0
C6 C5 H5B 109.0
H5A C5 H5B 107.8
C5 C6 C7 119.33(18)
C5 C6 H6A 107.5
C7 C6 H6A 107.5
C5 C6 H6B 107.5
C7 C6 H6B 107.5
H6A C6 H6B 107.0
C14 C7 C6 108.64(19)
C14 C7 C15 108.0(2)
C6 C7 C15 105.37(16)
C14 C7 C8 112.51(17)
C6 C7 C8 112.38(16)
C15 C7 C8 109.65(16)
C1 C8 C9 108.22(15)
C1 C8 C7 116.53(15)
C9 C8 C7 112.05(14)
C1 C8 H8 106.5
C9 C8 H8 106.5
C7 C8 H8 106.5
C10 C9 C8 112.81(15)
C10 C9 H9A 109.0
C8 C9 H9A 109.0
C10 C9 H9B 109.0
C8 C9 H9B 109.0
H9A C9 H9B 107.8
C11 C10 C16 112.4(2)
C11 C10 C9 108.36(18)
C16 C10 C9 112.22(18)
C11 C10 H10 107.9
C16 C10 H10 107.9
C9 C10 H10 107.9
O1 C11 C10 106.89(19)
O1 C11 C12 112.0(2)
C10 C11 C12 112.53(17)
O1 C11 H11 108.4
C10 C11 H11 108.4
C12 C11 H11 108.4
C1 C12 C11 110.48(17)
C1 C12 H12A 109.6
C11 C12 H12A 109.6
C1 C12 H12B 109.6
C11 C12 H12B 109.6
H12A C12 H12B 108.1
C3 C13 H13A 109.5
C3 C13 H13B 109.5
H13A C13 H13B 109.5
C3 C13 H13C 109.5
H13A C13 H13C 109.5
H13B C13 H13C 109.5
C7 C14 H14A 109.5
C7 C14 H14B 109.5
H14A C14 H14B 109.5
C7 C14 H14C 109.5
H14A C14 H14C 109.5
H14B C14 H14C 109.5
C7 C15 H15A 109.5
C7 C15 H15B 109.5
H15A C15 H15B 109.5
C7 C15 H15C 109.5
H15A C15 H15C 109.5
H15B C15 H15C 109.5
C10 C16 H16A 109.5
C10 C16 H16B 109.5
H16A C16 H16B 109.5
C10 C16 H16C 109.5
H16A C16 H16C 109.5
H16B C16 H16C 109.5
C11 O1 H1 109.5

loop_
_geom_bond_atom_site_label_1
_geom_bond_atom_site_label_2
_geom_bond_distance
C1 C2 1.517(3)
C1 C12 1.519(3)
C1 C3 1.524(3)
C1 C8 1.536(2)
C2 C3 1.502(3)
C2 H2A 0.9700
C2 H2B 0.9700
C3 C4 1.515(3)
C3 C13 1.520(3)
C4 C5 1.515(3)
C4 H4A 0.9700
C4 H4B 0.9700
C5 C6 1.522(3)
C5 H5A 0.9700
C5 H5B 0.9700
C6 C7 1.536(3)
C6 H6A 0.9700
C6 H6B 0.9700
C7 C14 1.531(3)
C7 C15 1.536(3)
C7 C8 1.565(2)
C8 C9 1.547(2)
C8 H8 0.9800
C9 C10 1.524(3)
C9 H9A 0.9700
C9 H9B 0.9700
C10 C11 1.517(3)
C10 C16 1.524(3)
C10 H10 0.9800
C11 O1 1.440(2)
C11 C12 1.533(3)
C11 H11 0.9800
C12 H12A 0.9700
C12 H12B 0.9700
C13 H13A 0.9600
C13 H13B 0.9600
C13 H13C 0.9600
C14 H14A 0.9600
C14 H14B 0.9600
C14 H14C 0.9600
C15 H15A 0.9600
C15 H15B 0.9600
C15 H15C 0.9600
C16 H16A 0.9600
C16 H16B 0.9600
C16 H16C 0.9600
O1 H1 0.8200

loop_
_geom_hbond_atom_site_label_D
_geom_hbond_atom_site_label_H
_geom_hbond_atom_site_label_A
_geom_hbond_site_symmetry_A
_geom_hbond_distance_DH
_geom_hbond_distance_HA
_geom_hbond_distance_DA
_geom_hbond_angle_DHA
_geom_hbond_publ_flag
O1 H1 O1 4_475 0.82 2.35 3.139(3) 163 yes
